data_7116177
loop_
_publ_author_name
'Xu, Zhong-Xuan'
'Tan, Yan-Xi'
'Fu, Hong-Ru'
'Kang, Yao'
'Zhang, Jian'

_publ_section_title
;
 Integration of rigid and flexible organic parts for the construction of a
 homochiral metal-organic framework with high porosity.
;
_journal_issue 13
_journal_name_full 'Chemical communications (Cambridge, England)'
_journal_page_first 2565
_journal_page_last 2568
_journal_paper_doi 10.1039/c4cc09821h
_journal_volume 51
_journal_year 2015
_chemical_absolute_configuration R
_chemical_formula_sum 'C48 H36 Cd3 N10 O18'
_chemical_formula_weight 1378.10
_chemical_name_common 1-D
_chemical_name_systematic
; 
 ? 
;
_space_group_IT_number 212
_symmetry_cell_setting cubic
_symmetry_space_group_name_Hall 'P 4acd 2ab 3'
_symmetry_space_group_name_H-M 'P 43 3 2'
_atom_sites_solution_hydrogens geom
_atom_sites_solution_primary direct
_atom_sites_solution_secondary difmap
_audit_creation_method SHELXL-97
_audit_update_record
;
2014-10-27 deposited with the CCDC.
2014-12-23 downloaded from the CCDC.
;
_cell_angle_alpha 90.00
_cell_angle_beta 90.00
_cell_angle_gamma 90.00
_cell_formula_units_Z 12
_cell_length_a 29.59550(10)
_cell_length_b 29.59550(10)
_cell_length_c 29.59550(10)
_cell_measurement_reflns_used 5536
_cell_measurement_temperature 100(2)
_cell_measurement_theta_max 46.9500
_cell_measurement_theta_min 3.6510
_cell_volume 25922.51(15)
_computing_cell_refinement 'Bruker FRAMBO'
_computing_data_collection 'Bruker FRAMBO'
_computing_data_reduction 'Bruker SAINT'
_computing_molecular_graphics 'Bruker SHELXTL'
_computing_publication_material 'Bruker SHELXTL'
_computing_structure_refinement 'SHELXL-97 (Sheldrick, 1997)'
_computing_structure_solution 'SHELXS-97 (Sheldrick, 1990)'
_diffrn_ambient_temperature 100(2)
_diffrn_detector_area_resol_mean none
_diffrn_measured_fraction_theta_full 0.992
_diffrn_measured_fraction_theta_max 0.992
_diffrn_measurement_device_type 'multiwire proportional'
_diffrn_measurement_method 'phi and omega scans'
_diffrn_radiation_monochromator graphite
_diffrn_radiation_source 'fine-focus sealed tube'
_diffrn_radiation_type CuK\a
_diffrn_radiation_wavelength 1.54178
_diffrn_reflns_av_R_equivalents 0.0354
_diffrn_reflns_av_sigmaI/netI 0.0500
_diffrn_reflns_limit_h_max 15
_diffrn_reflns_limit_h_min -29
_diffrn_reflns_limit_k_max 9
_diffrn_reflns_limit_k_min -18
_diffrn_reflns_limit_l_max 14
_diffrn_reflns_limit_l_min -27
_diffrn_reflns_number 12945
_diffrn_reflns_theta_full 58.47
_diffrn_reflns_theta_max 58.47
_diffrn_reflns_theta_min 3.34
_diffrn_standards_decay_% none
_diffrn_standards_interval_count none
_diffrn_standards_interval_time none
_diffrn_standards_number none
_exptl_absorpt_coefficient_mu 6.298
_exptl_absorpt_correction_T_max 1.00000
_exptl_absorpt_correction_T_min 0.56489
_exptl_absorpt_correction_type multi-scan
_exptl_absorpt_process_details
;
CrysAlisPro, Agilent Technologies,
Version 1.171.36.28 (release 01-02-2013 CrysAlis171 .NET)
(compiled Feb  1 2013,16:14:44)
Empirical absorption correction using spherical harmonics,
 implemented in SCALE3 ABSPACK scaling algorithm.
;
_exptl_crystal_colour colourless
_exptl_crystal_density_diffrn 1.059
_exptl_crystal_density_method 'not measured'
_exptl_crystal_description polyhedron
_exptl_crystal_F_000 8184
_exptl_crystal_size_max 0.15
_exptl_crystal_size_mid 0.12
_exptl_crystal_size_min 0.12
_refine_diff_density_max 0.473
_refine_diff_density_min -0.466
_refine_diff_density_rms 0.062
_refine_ls_abs_structure_details 'Flack H D (1983), Acta Cryst. A39, 876-881'
_refine_ls_abs_structure_Flack -0.001(14)
_refine_ls_extinction_method none
_refine_ls_goodness_of_fit_ref 0.982
_refine_ls_hydrogen_treatment none
_refine_ls_matrix_type full
_refine_ls_number_parameters 358
_refine_ls_number_reflns 4716
_refine_ls_number_restraints 0
_refine_ls_restrained_S_all 0.982
_refine_ls_R_factor_all 0.0816
_refine_ls_R_factor_gt 0.0557
_refine_ls_shift/su_max 0.001
_refine_ls_shift/su_mean 0.000
_refine_ls_structure_factor_coef Fsqd
_refine_ls_weighting_details 'calc w=1/[\s^2^(Fo^2^)+(0.1000P)^2^+0.0000P] where P=(Fo^2^+2Fc^2^)/3'
_refine_ls_weighting_scheme calc
_refine_ls_wR_factor_gt 0.1518
_refine_ls_wR_factor_ref 0.1663
_reflns_number_gt 3142
_reflns_number_total 4716
_reflns_threshold_expression >2sigma(I)
_cod_data_source_file c4cc09821h2.cif
_cod_data_source_block a
_cod_depositor_comments 'Adding full bibliography for 7116177.cif.'
_cod_original_sg_symbol_H-M P4(3)32
_cod_database_code 7116177

loop_
_symmetry_equiv_pos_as_xyz
'x, y, z'
'-x+1/2, -y, z+1/2'
'-x, y+1/2, -z+1/2'
'x+1/2, -y+1/2, -z'
'z, x, y'
'z+1/2, -x+1/2, -y'
'-z+1/2, -x, y+1/2'
'-z, x+1/2, -y+1/2'
'y, z, x'
'-y, z+1/2, -x+1/2'
'y+1/2, -z+1/2, -x'
'-y+1/2, -z, x+1/2'
'y+1/4, x+3/4, -z+3/4'
'-y+1/4, -x+1/4, -z+1/4'
'y+3/4, -x+3/4, z+1/4'
'-y+3/4, x+1/4, z+3/4'
'x+1/4, z+3/4, -y+3/4'
'-x+3/4, z+1/4, y+3/4'
'-x+1/4, -z+1/4, -y+1/4'
'x+3/4, -z+3/4, y+1/4'
'z+1/4, y+3/4, -x+3/4'
'z+3/4, -y+3/4, x+1/4'
'-z+3/4, y+1/4, x+3/4'
'-z+1/4, -y+1/4, -x+1/4'

loop_
_atom_site_label
_atom_site_type_symbol
_atom_site_fract_x
_atom_site_fract_y
_atom_site_fract_z
_atom_site_U_iso_or_equiv
_atom_site_adp_type
_atom_site_occupancy
_atom_site_symmetry_multiplicity
_atom_site_calc_flag
_atom_site_refinement_flags
Cd1 Cd 0.97813(3) 0.27607(3) 0.99793(3) 0.1143(4) Uani 1 1 d .
Cd2 Cd 0.81324(6) 0.43676(6) 0.6250 0.1777(9) Uani 1 2 d S
O7 O 0.8127(3) 0.4772(3) 0.6869(3) 0.118(2) Uani 1 1 d .
C24 C 0.9828(4) 0.5472(3) 0.5180(3) 0.083(3) Uani 1 1 d .
H24A H 0.9809 0.5695 0.5400 0.100 Uiso 1 1 calc R
C4 C 0.9153(4) 0.3757(4) 0.9066(5) 0.115(4) Uani 1 1 d .
C23 C 0.9518(3) 0.5132(3) 0.5165(3) 0.073(3) Uani 1 1 d .
C21 C 0.8986(5) 0.5441(5) 0.5721(5) 0.164(6) Uani 1 1 d .
H21A H 0.9067 0.5744 0.5691 0.197 Uiso 1 1 calc R
O2 O 0.8280(3) 0.4424(3) 0.9989(3) 0.125(3) Uani 1 1 d .
N4 N 0.8604(3) 0.4862(4) 0.5916(3) 0.113(3) Uani 1 1 d .
C18 C 1.0552(3) 0.1194(3) 1.0800(3) 0.078(3) Uani 1 1 d .
C9 C 0.8598(5) 0.4117(5) 0.8002(5) 0.118(4) Uani 1 1 d .
O1 O 0.7974(3) 0.4835(3) 0.9427(3) 0.124(3) Uani 1 1 d .
N1 N 0.8858(4) 0.4369(4) 0.7738(4) 0.126(3) Uani 1 1 d .
C7 C 0.8448(4) 0.4304(3) 0.8801(3) 0.086(3) Uani 1 1 d .
H7A H 0.8227 0.4505 0.8701 0.103 Uiso 1 1 calc R
C19 C 1.0501(3) 0.0904(3) 1.1165(3) 0.085(3) Uani 1 1 d .
H19A H 1.0275 0.0947 1.1379 0.101 Uiso 1 1 calc R
C1 C 0.8233(4) 0.4520(5) 0.9582(4) 0.111(4) Uani 1 1 d .
C2 C 0.8515(4) 0.4257(3) 0.9236(4) 0.098(3) Uani 1 1 d .
N3 N 1.0261(3) 0.1569(3) 1.0730(3) 0.111(3) Uani 1 1 d .
N5 N 0.9176(3) 0.5096(3) 0.5482(3) 0.110(3) Uani 1 1 d .
C5 C 0.9053(4) 0.3839(4) 0.8629(5) 0.112(4) Uani 1 1 d .
H5A H 0.9251 0.3728 0.8412 0.135 Uiso 1 1 calc R
C17 C 1.0198(4) 0.1843(4) 1.0355(4) 0.108(4) Uani 1 1 d .
H17A H 1.0351 0.1812 1.0082 0.130 Uiso 1 1 calc R
C20 C 0.8663(6) 0.5285(5) 0.6007(6) 0.181(7) Uani 1 1 d .
H20A H 0.8512 0.5451 0.6227 0.217 Uiso 1 1 calc R
C22 C 0.8892(5) 0.4752(4) 0.5591(4) 0.122(5) Uani 1 1 d .
H22A H 0.8899 0.4470 0.5452 0.147 Uiso 1 1 calc R
C3 C 0.8878(4) 0.3988(4) 0.9398(5) 0.118(4) Uani 1 1 d .
H3A H 0.8937 0.3961 0.9705 0.142 Uiso 1 1 calc R
C13 C 0.8739(5) 0.4462(5) 0.7275(5) 0.139(5) Uani 1 1 d .
H13A H 0.8710 0.4177 0.7109 0.166 Uiso 1 1 calc R
C10 C 0.9253(6) 0.4593(7) 0.7872(5) 0.186(7) Uani 1 1 d .
H10A H 0.9487 0.4378 0.7953 0.223 Uiso 1 1 calc R
H10B H 0.9196 0.4790 0.8127 0.223 Uiso 1 1 calc R
C14 C 0.8303(5) 0.4714(4) 0.7249(4) 0.096(3) Uani 1 1 d .
C6 C 0.8697(4) 0.4064(3) 0.8489(4) 0.085(3) Uani 1 1 d .
O5 O 0.8266(3) 0.3905(2) 0.7856(2) 0.125(3) Uani 1 1 d .
O6 O 0.8155(3) 0.4908(3) 0.7598(3) 0.133(3) Uani 1 1 d .
O3W O 0.7733(2) 0.5233(2) 0.3750 0.105(3) Uani 1 2 d S
O4 O 0.9538(5) 0.3370(3) 0.9636(4) 0.201(6) Uani 1 1 d .
O3 O 0.9838(4) 0.3390(4) 0.8968(6) 0.214(6) Uani 1 1 d .
C8 C 0.9553(6) 0.3499(5) 0.9267(6) 0.141(5) Uani 1 1 d .
C16 C 0.9976(6) 0.1757(5) 1.1051(5) 0.165(6) Uani 1 1 d .
H16A H 0.9955 0.1681 1.1355 0.199 Uiso 1 1 calc R
C12 C 0.9142(6) 0.4721(9) 0.7095(6) 0.228(10) Uani 1 1 d .
H12A H 0.9324 0.4529 0.6902 0.273 Uiso 1 1 calc R
H12B H 0.9042 0.4980 0.6921 0.273 Uiso 1 1 calc R
C11 C 0.9388(10) 0.4860(9) 0.7464(9) 0.310(17) Uani 1 1 d .
H11A H 0.9335 0.5179 0.7519 0.373 Uiso 1 1 calc R
H11B H 0.9708 0.4818 0.7406 0.373 Uiso 1 1 calc R
C15 C 0.9750(7) 0.2057(7) 1.0841(6) 0.245(13) Uani 1 1 d .
H15A H 0.9499 0.2196 1.0969 0.294 Uiso 1 1 calc R
N2 N 0.9887(3) 0.2157(3) 1.0439(4) 0.113(3) Uani 1 1 d .
O1W O 0.9034(4) 0.2854(4) 1.0336(5) 0.239(6) Uani 1 1 d .
O2W O 0.8749(4) 0.3751(4) 0.6250 0.199(6) Uani 1 2 d S

loop_
_atom_site_aniso_label
_atom_site_aniso_U_11
_atom_site_aniso_U_22
_atom_site_aniso_U_33
_atom_site_aniso_U_23
_atom_site_aniso_U_13
_atom_site_aniso_U_12
Cd1 0.0815(5) 0.1140(7) 0.1475(8) 0.0323(6) -0.0206(5) 0.0052(4)
Cd2 0.2262(14) 0.2262(14) 0.0808(8) 0.0152(5) 0.0152(5) -0.1411(16)
O7 0.139(7) 0.121(6) 0.093(6) 0.010(5) 0.028(5) -0.027(5)
C24 0.087(7) 0.065(7) 0.096(8) -0.008(6) 0.002(7) -0.007(6)
C4 0.120(9) 0.088(8) 0.136(11) -0.010(8) 0.016(10) 0.009(7)
C23 0.092(8) 0.070(7) 0.057(6) -0.002(6) 0.027(5) 0.010(6)
C21 0.197(15) 0.127(12) 0.169(13) -0.011(11) 0.106(12) -0.054(11)
O2 0.145(7) 0.146(6) 0.085(5) 0.024(5) -0.049(5) -0.010(5)
N4 0.114(7) 0.125(8) 0.099(7) -0.013(6) 0.040(6) -0.049(6)
C18 0.079(7) 0.086(7) 0.068(6) 0.008(6) -0.013(6) 0.027(6)
C9 0.102(9) 0.112(10) 0.139(13) -0.037(9) 0.000(9) -0.014(8)
O1 0.137(7) 0.144(7) 0.091(5) 0.014(5) -0.004(5) 0.021(6)
N1 0.099(8) 0.167(10) 0.112(9) -0.011(8) 0.013(7) -0.048(7)
C7 0.101(8) 0.096(8) 0.060(6) -0.007(6) -0.002(6) 0.008(6)
C19 0.079(7) 0.083(7) 0.092(8) 0.011(6) 0.015(6) 0.022(6)
C1 0.113(10) 0.146(12) 0.073(8) -0.020(9) -0.009(8) -0.039(9)
C2 0.123(9) 0.075(7) 0.096(9) 0.007(7) -0.015(8) -0.019(7)
N3 0.100(6) 0.132(8) 0.102(7) 0.014(7) 0.013(6) 0.036(6)
N5 0.127(8) 0.092(7) 0.111(7) -0.030(6) 0.018(7) 0.007(7)
C5 0.139(11) 0.084(8) 0.115(10) -0.011(7) -0.029(9) -0.013(8)
C17 0.083(7) 0.115(9) 0.127(9) 0.058(8) -0.018(7) -0.017(7)
C20 0.223(17) 0.133(12) 0.186(15) -0.051(11) 0.087(13) -0.101(12)
C22 0.176(13) 0.102(9) 0.089(8) 0.009(7) 0.020(8) -0.071(10)
C3 0.121(10) 0.091(8) 0.142(11) 0.012(8) -0.063(9) -0.017(7)
C13 0.113(10) 0.212(15) 0.092(10) 0.011(9) 0.020(9) -0.026(11)
C10 0.155(14) 0.28(2) 0.118(11) 0.005(13) -0.015(10) -0.089(15)
C14 0.118(10) 0.105(8) 0.066(8) -0.002(7) 0.015(8) -0.031(7)
C6 0.079(7) 0.077(7) 0.100(9) 0.006(6) -0.046(7) 0.007(6)
O5 0.165(7) 0.104(6) 0.106(5) -0.003(4) -0.021(5) -0.053(5)
O6 0.159(7) 0.135(7) 0.105(6) -0.026(5) 0.017(6) -0.017(6)
O3W 0.112(4) 0.112(4) 0.090(6) -0.015(4) 0.015(4) 0.010(6)
O4 0.318(16) 0.135(8) 0.151(9) 0.013(7) -0.053(10) 0.116(9)
O3 0.150(10) 0.200(11) 0.294(16) 0.030(11) -0.003(10) 0.070(9)
C8 0.144(13) 0.142(12) 0.138(14) 0.038(11) -0.031(11) 0.068(10)
C16 0.185(14) 0.199(15) 0.112(10) 0.044(10) 0.065(10) 0.103(12)
C12 0.151(14) 0.40(3) 0.129(13) 0.055(18) 0.072(12) -0.006(18)
C11 0.38(4) 0.28(3) 0.26(3) -0.02(2) -0.01(3) -0.23(3)
C15 0.28(2) 0.34(3) 0.117(11) 0.096(14) 0.107(14) 0.22(2)
N2 0.083(6) 0.115(7) 0.141(9) 0.024(6) -0.021(6) 0.042(6)
O1W 0.222(11) 0.227(12) 0.267(14) 0.091(10) 0.104(11) 0.083(10)
O2W 0.168(8) 0.168(8) 0.262(17) -0.045(8) -0.045(8) -0.050(11)

loop_
_atom_type_symbol
_atom_type_description
_atom_type_scat_dispersion_real
_atom_type_scat_dispersion_imag
_atom_type_scat_source
C C 0.0181 0.0091 'International Tables Vol C Tables 4.2.6.8 and 6.1.1.4'
H H 0.0000 0.0000 'International Tables Vol C Tables 4.2.6.8 and 6.1.1.4'
N N 0.0311 0.0180 'International Tables Vol C Tables 4.2.6.8 and 6.1.1.4'
O O 0.0492 0.0322 'International Tables Vol C Tables 4.2.6.8 and 6.1.1.4'
Cd Cd 0.1185 4.6533 'International Tables Vol C Tables 4.2.6.8 and 6.1.1.4'

loop_
_geom_angle_atom_site_label_1
_geom_angle_atom_site_label_2
_geom_angle_atom_site_label_3
_geom_angle
_geom_angle_site_symmetry_1
_geom_angle_site_symmetry_3
O4 Cd1 N2 166.4(5) . .
O4 Cd1 O6 97.3(4) . 21_546
N2 Cd1 O6 94.3(4) . 21_546
O4 Cd1 O2 84.8(3) . 8_746
N2 Cd1 O2 91.4(3) . 8_746
O6 Cd1 O2 138.5(3) 21_546 8_746
O4 Cd1 O1W 79.1(5) . .
N2 Cd1 O1W 87.4(4) . .
O6 Cd1 O1W 138.7(4) 21_546 .
O2 Cd1 O1W 82.6(4) 8_746 .
O4 Cd1 O1 101.7(4) . 8_746
N2 Cd1 O1 86.4(3) . 8_746
O6 Cd1 O1 85.0(3) 21_546 8_746
O2 Cd1 O1 54.3(3) 8_746 8_746
O1W Cd1 O1 136.2(4) . 8_746
O4 Cd1 O7 89.1(4) . 21_546
N2 Cd1 O7 92.3(3) . 21_546
O6 Cd1 O7 52.3(3) 21_546 21_546
O2 Cd1 O7 168.2(3) 8_746 21_546
O1W Cd1 O7 86.4(4) . 21_546
O1 Cd1 O7 137.2(3) 8_746 21_546
O7 Cd2 O7 133.8(5) . 14_666
O7 Cd2 N4 91.0(3) . .
O7 Cd2 N4 88.1(3) 14_666 .
O7 Cd2 N4 88.1(3) . 14_666
O7 Cd2 N4 91.0(3) 14_666 14_666
N4 Cd2 N4 177.6(6) . 14_666
O7 Cd2 O2W 113.1(2) . .
O7 Cd2 O2W 113.1(2) 14_666 .
N4 Cd2 O2W 91.2(3) . .
N4 Cd2 O2W 91.2(3) 14_666 .
C14 O7 Cd2 132.3(9) . .
C14 O7 Cd1 86.8(8) . 23_654
Cd2 O7 Cd1 134.5(4) . 23_654
C23 C24 C23 119.3(10) . 6_566
C5 C4 C3 116.3(12) . .
C5 C4 C8 129.2(14) . .
C3 C4 C8 114.1(14) . .
C24 C23 C24 120.7(10) . 12_664
C24 C23 N5 122.0(11) . .
C24 C23 N5 117.4(11) 12_664 .
C20 C21 N5 110.9(13) . .
C1 O2 Cd1 92.0(9) . 11_567
C20 N4 C22 107.6(11) . .
C20 N4 Cd2 128.4(10) . .
C22 N4 Cd2 124.0(9) . .
C19 C18 C19 123.2(10) 9_645 .
C19 C18 N3 114.6(10) 9_645 .
C19 C18 N3 122.0(10) . .
O5 C9 N1 122.6(13) . .
O5 C9 C6 116.1(13) . .
N1 C9 C6 121.3(12) . .
C1 O1 Cd1 88.6(7) . 11_567
C9 N1 C10 125.8(13) . .
C9 N1 C13 121.8(11) . .
C10 N1 C13 112.3(11) . .
C2 C7 C6 121.4(11) . .
C18 C19 C18 116.6(10) 5_546 .
O2 C1 O1 125.0(12) . .
O2 C1 C2 118.1(14) . .
O1 C1 C2 116.9(11) . .
C7 C2 C3 120.5(12) . .
C7 C2 C1 121.3(11) . .
C3 C2 C1 118.0(12) . .
C16 N3 C17 103.3(10) . .
C16 N3 C18 125.7(11) . .
C17 N3 C18 130.9(11) . .
C22 N5 C21 100.7(10) . .
C22 N5 C23 132.1(11) . .
C21 N5 C23 126.4(11) . .
C6 C5 C4 124.8(13) . .
N2 C17 N3 110.5(11) . .
N4 C20 C21 107.2(13) . .
N4 C22 N5 112.7(11) . .
C2 C3 C4 117.4(12) . .
N1 C13 C14 110.8(12) . .
N1 C13 C12 103.8(12) . .
C14 C13 C12 114.2(14) . .
N1 C10 C11 104.3(14) . .
O7 C14 O6 121.9(14) . .
O7 C14 C13 118.4(12) . .
O6 C14 C13 119.0(12) . .
C5 C6 C7 118.5(10) . .
C5 C6 C9 121.4(12) . .
C7 C6 C9 119.5(9) . .
C14 O6 Cd1 98.8(8) . 23_654
C8 O4 Cd1 134.1(11) . .
O4 C8 O3 127.1(15) . .
O4 C8 C4 120.1(17) . .
O3 C8 C4 111.8(14) . .
C15 C16 N3 105.3(12) . .
C11 C12 C13 106.9(15) . .
C12 C11 C10 109.9(16) . .
C16 C15 N2 116.4(13) . .
C15 N2 C17 103.4(10) . .
C15 N2 Cd1 133.6(11) . .
C17 N2 Cd1 122.2(9) . .
O1W O1W Cd1 155.0(6) 18_645 .

loop_
_geom_bond_atom_site_label_1
_geom_bond_atom_site_label_2
_geom_bond_distance
_geom_bond_site_symmetry_2
Cd1 O4 2.192(9) .
Cd1 N2 2.269(9) .
Cd1 O6 2.343(9) 21_546
Cd1 O2 2.437(9) 8_746
Cd1 O1W 2.467(10) .
Cd1 O1 2.487(8) 8_746
Cd1 O7 2.606(8) 21_546
Cd2 O7 2.189(8) .
Cd2 O7 2.189(8) 14_666
Cd2 N4 2.249(9) .
Cd2 N4 2.249(9) 14_666
Cd2 O2W 2.580(17) .
O7 C14 1.250(12) .
O7 Cd1 2.606(8) 23_654
C24 C23 1.360(11) .
C24 C23 1.361(10) 6_566
C4 C5 1.348(16) .
C4 C3 1.446(16) .
C4 C8 1.530(18) .
C23 C24 1.361(10) 12_664
C23 N5 1.385(12) .
C21 C20 1.360(16) .
C21 N5 1.364(14) .
O2 C1 1.243(13) .
O2 Cd1 2.437(9) 11_567
N4 C20 1.293(14) .
N4 C22 1.328(13) .
C18 C19 1.367(11) 9_645
C18 C19 1.388(11) .
C18 N3 1.421(12) .
C9 O5 1.244(13) .
C9 N1 1.324(15) .
C9 C6 1.478(15) .
O1 C1 1.292(14) .
O1 Cd1 2.487(8) 11_567
N1 C10 1.402(16) .
N1 C13 1.443(15) .
C7 C2 1.309(13) .
C7 C6 1.380(13) .
C19 C18 1.367(11) 5_546
C1 C2 1.534(15) .
C2 C3 1.421(14) .
N3 C16 1.387(13) .
N3 C17 1.389(12) .
N5 C22 1.358(12) .
C5 C6 1.315(13) .
C17 N2 1.330(13) .
C13 C14 1.492(17) .
C13 C12 1.51(2) .
C10 C11 1.50(2) .
C14 O6 1.262(12) .
O6 Cd1 2.343(9) 23_654
O4 C8 1.157(16) .
O3 C8 1.264(18) .
C16 C15 1.274(17) .
C12 C11 1.38(2) .
C15 N2 1.290(15) .
O1W O1W 1.68(2) 18_645

loop_
_platon_squeeze_void_nr
_platon_squeeze_void_average_x
_platon_squeeze_void_average_y
_platon_squeeze_void_average_z
_platon_squeeze_void_volume
_platon_squeeze_void_count_electrons
_platon_squeeze_void_content
1 0.468 -0.025 0.015 12505 1991 ' '
